data_2235632
loop_
_publ_author_name
'Dakovi\'c, Marijana'
'Portada, Tomislav'
'Ugrinovski, Dora'

_publ_section_title
;
 <i>N</i>-(4-Methylbenzyl)-3-nitroanilinium chloride
;
_journal_coeditor_code SU2452
_journal_issue 7
_journal_name_full 'Acta Crystallographica Section E'
_journal_page_first o2152
_journal_paper_doi 10.1107/S1600536812026281
_journal_volume 68
_journal_year 2012
_chemical_formula_iupac 'C14 H15 N2 O2 +, Cl -'
_chemical_formula_moiety 'C14 H15 N2 O2 +, Cl -'
_chemical_formula_sum 'C14 H15 Cl N2 O2'
_chemical_formula_weight 278.73
_chemical_name_systematic
;
<i>N</i>-(4-Methylbenzyl)-3-nitroanilinium chloride
;
_space_group_IT_number 14
_symmetry_cell_setting monoclinic
_symmetry_space_group_name_Hall '-P 2ybc'
_symmetry_space_group_name_H-M 'P 1 21/c 1'
_atom_sites_solution_hydrogens geom
_atom_sites_solution_primary direct
_atom_sites_solution_secondary difmap
_cell_angle_alpha 90
_cell_angle_beta 105.215(5)
_cell_angle_gamma 90
_cell_formula_units_Z 4
_cell_length_a 14.2586(7)
_cell_length_b 13.1416(8)
_cell_length_c 7.7524(3)
_cell_measurement_reflns_used 3055
_cell_measurement_temperature 296
_cell_measurement_theta_max 32.5342
_cell_measurement_theta_min 4.5118
_cell_volume 1401.73(13)
_computing_cell_refinement
;
CrysAlis PRO (Oxford Diffraction, 2009)
;
_computing_data_collection
;
CrysAlis PRO (Oxford Diffraction, 2009)
;
_computing_data_reduction
;
CrysAlis PRO (Oxford Diffraction, 2009)
;
_computing_molecular_graphics 'ORTEP-3 (Farrugia, 1997) and Mercury (Macrae <i>et al.</i>, 2008)'
_computing_publication_material 'SHELXL97 (Sheldrick, 2008) and PLATON (Spek, 2009)'
_computing_structure_refinement 'SHELXL97 (Sheldrick, 2008)'
_computing_structure_solution 'SHELXS97 (Sheldrick, 2008)'
_diffrn_ambient_temperature 296
_diffrn_detector_area_resol_mean 16.3426
_diffrn_measured_fraction_theta_full 0.997
_diffrn_measured_fraction_theta_max 0.997
_diffrn_measurement_device_type
;
Oxford Diffraction Xcalibur diffractometer with a Saphire-3 CCD detector
;
_diffrn_measurement_method CCD
_diffrn_radiation_monochromator graphite
_diffrn_radiation_source 'Enhance (Mo) X-ray Source'
_diffrn_radiation_type MoK\a
_diffrn_radiation_wavelength 0.71073
_diffrn_reflns_av_R_equivalents 0.0235
_diffrn_reflns_av_sigmaI/netI 0.0443
_diffrn_reflns_limit_h_max 19
_diffrn_reflns_limit_h_min -20
_diffrn_reflns_limit_k_max 9
_diffrn_reflns_limit_k_min -18
_diffrn_reflns_limit_l_max 6
_diffrn_reflns_limit_l_min -10
_diffrn_reflns_number 8156
_diffrn_reflns_reduction_process
;
;
_diffrn_reflns_theta_full 30.00
_diffrn_reflns_theta_max 30.00
_diffrn_reflns_theta_min 4.62
_exptl_absorpt_coefficient_mu 0.272
_exptl_absorpt_correction_T_max 0.964
_exptl_absorpt_correction_T_min 0.852
_exptl_absorpt_correction_type multi-scan
_exptl_absorpt_process_details
;
(CrysAlis PRO; Oxford Diffraction, 2009)
;
_exptl_crystal_colour light-yellow
_exptl_crystal_density_diffrn 1.321
_exptl_crystal_density_method 'Not Measured'
_exptl_crystal_description block
_exptl_crystal_F_000 584
_exptl_crystal_size_max 0.56
_exptl_crystal_size_mid 0.46
_exptl_crystal_size_min 0.14
_refine_diff_density_max 0.310
_refine_diff_density_min -0.202
_refine_ls_extinction_coef 0.0056(14)
_refine_ls_extinction_expression FC^*^=KFC[1+0.001XFC^2^\L^3^/SIN(2\Q)]^-1/4^
_refine_ls_extinction_method 'SHELXL97 (Sheldrick, 2008)'
_refine_ls_goodness_of_fit_ref 0.883
_refine_ls_hydrogen_treatment mixed
_refine_ls_matrix_type full
_refine_ls_number_parameters 181
_refine_ls_number_reflns 4075
_refine_ls_number_restraints 0
_refine_ls_restrained_S_all 0.883
_refine_ls_R_factor_all 0.0783
_refine_ls_R_factor_gt 0.0429
_refine_ls_shift/su_max 0.001
_refine_ls_shift/su_mean 0.000
_refine_ls_structure_factor_coef Fsqd
_refine_ls_weighting_details 'calc w=1/[\s^2^(Fo^2^)+(0.0650P)^2^]         where P=(Fo^2^+2Fc^2^)/3'
_refine_ls_weighting_scheme calc
_refine_ls_wR_factor_gt 0.1045
_refine_ls_wR_factor_ref 0.1131
_reflns_number_gt 2357
_reflns_number_total 4075
_reflns_threshold_expression I>2\s(I)
_cod_data_source_file su2452.cif
_cod_data_source_block I
_cod_original_sg_symbol_H-M 'P 21/c'
_cod_database_code 2235632
_cod_database_fobs_code 2235632

loop_
_symmetry_equiv_pos_site_id
_symmetry_equiv_pos_as_xyz
1 x,y,z
2 -x,1/2+y,1/2-z
3 -x,-y,-z
4 x,1/2-y,1/2+z

loop_
_atom_site_aniso_label
_atom_site_aniso_U_11
_atom_site_aniso_U_22
_atom_site_aniso_U_33
_atom_site_aniso_U_12
_atom_site_aniso_U_13
_atom_site_aniso_U_23
O1 0.0592(8) 0.1205(14) 0.0652(9) 0.0020(8) 0.0300(7) -0.0021(8)
O2 0.0341(7) 0.1123(14) 0.1114(11) 0.0022(8) 0.0153(7) -0.0063(9)
N1 0.0342(6) 0.0468(9) 0.0297(6) 0.0033(6) 0.0083(4) 0.0001(5)
N2 0.0361(7) 0.0534(10) 0.0733(10) -0.0024(7) 0.0154(6) -0.0096(7)
C1 0.0341(7) 0.0351(8) 0.0327(6) 0.0023(6) 0.0047(5) -0.0007(5)
C2 0.0364(7) 0.0408(9) 0.0327(6) 0.0023(7) 0.0061(5) 0.0000(6)
C3 0.0332(7) 0.0370(9) 0.0488(8) -0.0025(7) 0.0067(6) -0.0047(6)
C4 0.0399(8) 0.0597(12) 0.0518(9) 0.0045(8) -0.0084(7) -0.0010(8)
C5 0.0613(11) 0.0724(14) 0.0332(7) 0.0026(10) -0.0044(7) 0.0023(7)
C6 0.0505(8) 0.0602(11) 0.0318(7) 0.0014(8) 0.0092(6) -0.0001(7)
C7 0.0408(8) 0.0648(12) 0.0462(8) -0.0038(8) 0.0138(6) 0.0082(7)
C8 0.0359(7) 0.0576(11) 0.0420(8) -0.0031(7) 0.0137(6) 0.0004(7)
C9 0.0479(9) 0.0566(11) 0.0576(9) 0.0014(9) 0.0204(7) -0.0054(8)
C10 0.0496(10) 0.0692(13) 0.0498(9) -0.0136(10) 0.0121(7) -0.0114(8)
C11 0.0398(8) 0.0686(13) 0.0520(9) -0.0047(9) 0.0088(7) 0.0064(8)
C12 0.0465(10) 0.0709(15) 0.0858(13) 0.0099(10) 0.0153(9) -0.0137(11)
C13 0.0468(10) 0.0702(14) 0.0646(11) -0.0019(10) 0.0106(8) -0.0207(9)
C14 0.0413(10) 0.104(2) 0.0879(14) -0.0025(11) 0.0006(9) 0.0170(12)
Cl1 0.0535(2) 0.0530(3) 0.0344(2) -0.0059(2) 0.01160(10) -0.0013(2)

loop_
_atom_site_type_symbol
_atom_site_label
_atom_site_fract_x
_atom_site_fract_y
_atom_site_fract_z
_atom_site_U_iso_or_equiv
_atom_site_thermal_displace_type
_atom_site_calc_flag
_atom_site_refinement_flags
_atom_site_occupancy
O O1 0.57567(10) 0.63507(13) 0.82246(19) 0.0791(6) Uani . . 1.000
O O2 0.68831(9) 0.61154(13) 1.0638(2) 0.0867(6) Uani . . 1.000
N N1 0.26475(8) 0.65004(11) 1.00157(16) 0.0369(4) Uani . . 1.000
N N2 0.60377(10) 0.62354(11) 0.9829(2) 0.0541(5) Uani . . 1.000
C C1 0.36701(10) 0.63347(11) 1.09502(17) 0.0347(4) Uani . . 1.000
C C2 0.43444(10) 0.63446(11) 0.99596(18) 0.0372(4) Uani . . 1.000
C C3 0.53073(10) 0.62306(12) 1.08717(19) 0.0404(5) Uani . . 1.000
C C4 0.56150(12) 0.61009(14) 1.2695(2) 0.0543(6) Uani . . 1.000
C C5 0.49261(13) 0.61086(15) 1.3644(2) 0.0588(6) Uani . . 1.000
C C6 0.39530(12) 0.62219(13) 1.27825(19) 0.0478(5) Uani . . 1.000
C C7 0.19176(11) 0.58625(15) 1.0622(2) 0.0502(5) Uani . . 1.000
C C8 0.09152(11) 0.60310(14) 0.94307(19) 0.0445(5) Uani . . 1.000
C C9 0.05107(12) 0.53434(15) 0.8091(2) 0.0528(6) Uani . . 1.000
C C10 -0.04264(12) 0.54790(15) 0.7043(2) 0.0564(6) Uani . . 1.000
C C11 -0.09779(12) 0.62937(15) 0.7283(2) 0.0541(6) Uani . . 1.000
C C12 -0.05627(13) 0.69956(17) 0.8588(3) 0.0681(7) Uani . . 1.000
C C13 0.03705(12) 0.68605(16) 0.9664(2) 0.0613(7) Uani . . 1.000
C C14 -0.20099(14) 0.64248(19) 0.6153(3) 0.0808(9) Uani . . 1.000
Cl Cl1 0.24918(3) 0.62691(3) 0.59416(4) 0.04700(10) Uani . . 1.000
H H1N 0.2565(11) 0.6433(12) 0.887(2) 0.042(4) Uiso . . 1.000
H H2 0.41570 0.64250 0.87250 0.0450 Uiso calc R 1.000
H H2N 0.2519(14) 0.7188(17) 1.020(3) 0.073(6) Uiso . . 1.000
H H4 0.62700 0.60110 1.32670 0.0650 Uiso calc R 1.000
H H5 0.51170 0.60370 1.48800 0.0710 Uiso calc R 1.000
H H6 0.34910 0.62220 1.34350 0.0570 Uiso calc R 1.000
H H7A 0.20890 0.51490 1.05980 0.0600 Uiso calc R 1.000
H H7B 0.19290 0.60400 1.18420 0.0600 Uiso calc R 1.000
H H9 0.08720 0.47860 0.78960 0.0630 Uiso calc R 1.000
H H10 -0.06890 0.50060 0.61550 0.0680 Uiso calc R 1.000
H H12 -0.09160 0.75670 0.87460 0.0820 Uiso calc R 1.000
H H13 0.06320 0.73340 1.05520 0.0740 Uiso calc R 1.000
H H14A -0.22840 0.70300 0.65160 0.1210 Uiso calc R 1.000
H H14B -0.23900 0.58460 0.63070 0.1210 Uiso calc R 1.000
H H14C -0.20110 0.64820 0.49180 0.1210 Uiso calc R 1.000

loop_
_atom_type_symbol
_atom_type_description
_atom_type_scat_dispersion_real
_atom_type_scat_dispersion_imag
_atom_type_scat_source
O O 0.0106 0.0060 'International Tables Vol C Tables 4.2.6.8 and 6.1.1.4'
N N 0.0061 0.0033 'International Tables Vol C Tables 4.2.6.8 and 6.1.1.4'
Cl Cl 0.1484 0.1585 'International Tables Vol C Tables 4.2.6.8 and 6.1.1.4'
H H 0.0000 0.0000 'International Tables Vol C Tables 4.2.6.8 and 6.1.1.4'
C C 0.0033 0.0016 'International Tables Vol C Tables 4.2.6.8 and 6.1.1.4'

loop_
_geom_angle_atom_site_label_1
_geom_angle_atom_site_label_2
_geom_angle_atom_site_label_3
_geom_angle
_geom_angle_publ_flag
C1 N1 C7 116.30(10) no
O1 N2 O2 124.2(2) no
O1 N2 C3 118.10(10) no
O2 N2 C3 117.60(10) no
C1 N1 H2N 106.0(13) no
C7 N1 H1N 110.1(11) no
C7 N1 H2N 108.0(13) no
H1N N1 H2N 105.9(17) no
C1 N1 H1N 109.9(11) no
N1 C1 C2 118.20(10) no
N1 C1 C6 120.70(10) no
C2 C1 C6 121.09(14) no
C1 C2 C3 117.37(13) no
N2 C3 C4 118.80(10) no
N2 C3 C2 118.00(10) no
C2 C3 C4 123.15(14) no
C3 C4 C5 117.99(15) no
C4 C5 C6 120.72(14) no
C1 C6 C5 119.67(15) no
N1 C7 C8 110.50(10) no
C7 C8 C13 120.98(15) no
C9 C8 C13 118.50(15) no
C7 C8 C9 120.52(16) no
C8 C9 C10 120.38(17) no
C9 C10 C11 121.48(16) no
C10 C11 C12 118.05(16) no
C12 C11 C14 120.85(18) no
C10 C11 C14 121.10(17) no
C11 C12 C13 120.99(19) no
C8 C13 C12 120.56(17) no
C1 C2 H2 121.00 no
C3 C2 H2 121.00 no
C3 C4 H4 121.00 no
C5 C4 H4 121.00 no
C4 C5 H5 120.00 no
C6 C5 H5 120.00 no
C1 C6 H6 120.00 no
C5 C6 H6 120.00 no
N1 C7 H7A 110.00 no
N1 C7 H7B 110.00 no
C8 C7 H7A 110.00 no
C8 C7 H7B 110.00 no
H7A C7 H7B 108.00 no
C8 C9 H9 120.00 no
C10 C9 H9 120.00 no
C9 C10 H10 119.00 no
C11 C10 H10 119.00 no
C11 C12 H12 120.00 no
C13 C12 H12 120.00 no
C8 C13 H13 120.00 no
C12 C13 H13 120.00 no
C11 C14 H14A 109.00 no
C11 C14 H14B 109.00 no
C11 C14 H14C 109.00 no
H14A C14 H14B 109.00 no
H14A C14 H14C 109.00 no
H14B C14 H14C 109.00 no

loop_
_geom_bond_atom_site_label_1
_geom_bond_atom_site_label_2
_geom_bond_distance
_geom_bond_publ_flag
O1 N2 1.212(2) no
O2 N2 1.214(2) no
N1 C1 1.464(2) no
N1 C7 1.505(2) no
N2 C3 1.477(2) no
N1 H2N 0.94(2) no
N1 H1N 0.87(2) no
C1 C2 1.379(2) no
C1 C6 1.379(2) no
C2 C3 1.378(2) no
C3 C4 1.376(2) no
C4 C5 1.373(2) no
C5 C6 1.381(2) no
C7 C8 1.501(2) no
C8 C13 1.378(3) no
C8 C9 1.383(2) no
C9 C10 1.381(2) no
C10 C11 1.370(3) no
C11 C12 1.382(3) no
C11 C14 1.512(3) no
C12 C13 1.384(3) no
C2 H2 0.9300 no
C4 H4 0.9300 no
C5 H5 0.9300 no
C6 H6 0.9300 no
C7 H7A 0.9700 no
C7 H7B 0.9700 no
C9 H9 0.9300 no
C10 H10 0.9300 no
C12 H12 0.9300 no
C13 H13 0.9300 no
C14 H14A 0.9600 no
C14 H14B 0.9600 no
C14 H14C 0.9600 no

loop_
_geom_contact_atom_site_label_1
_geom_contact_atom_site_label_2
_geom_contact_distance
_geom_contact_site_symmetry_2
_geom_contact_publ_flag
Cl1 C2 3.5173(14) . no
Cl1 C6 3.6084(17) 1_554 no
Cl1 N1 3.1224(13) . no
Cl1 N1 3.0398(15) 4_564 no
Cl1 C1 3.5683(15) 4_564 no
Cl1 H6 2.6900 1_554 no
Cl1 H2 2.7700 . no
Cl1 H7B 3.0800 1_554 no
Cl1 H1N 2.255(15) . no
Cl1 H10 3.1400 3_566 no
Cl1 H2N 2.11(2) 4_564 no
O1 C4 3.374(3) 4_564 no
O2 C7 3.393(2) 3_667 no
O1 H5 2.5500 1_554 no
O1 H2 2.4100 . no
O2 H7A 2.5600 3_667 no
O2 H4 2.4200 . no
O2 H14A 2.7200 4_665 no
N1 Cl1 3.1224(13) . no
N1 Cl1 3.0398(15) 4_565 no
N2 C2 3.445(2) 3_667 no
C1 Cl1 3.5683(15) 4_565 no
C2 C6 3.591(2) 4_564 no
C2 N2 3.445(2) 3_667 no
C2 C3 3.505(2) 3_667 no
C2 Cl1 3.5173(14) . no
C3 C3 3.526(2) 3_667 no
C3 C2 3.505(2) 3_667 no
C4 O1 3.374(3) 4_565 no
C5 C5 3.567(3) 3_668 no
C6 C2 3.591(2) 4_565 no
C6 Cl1 3.6084(17) 1_556 no
C7 O2 3.393(2) 3_667 no
C7 C10 3.595(2) 3_567 no
C8 C10 3.591(2) 3_567 no
C10 C8 3.591(2) 3_567 no
C10 C7 3.595(2) 3_567 no
C5 H5 3.0500 3_668 no
C6 H7B 2.8000 . no
C6 H7A 3.0900 . no
C7 H6 2.7300 . no
C13 H2N 3.01(2) . no
C14 H12 3.0300 4_564 no
C14 H4 2.9000 1_454 no
H1N Cl1 2.255(15) . no
H1N H2 2.3000 . no
H2 O1 2.4100 . no
H2 H1N 2.3000 . no
H2 Cl1 2.7700 . no
H2N C13 3.01(2) . no
H2N Cl1 2.11(2) 4_565 no
H4 O2 2.4200 . no
H4 H14C 2.5300 1_656 no
H4 C14 2.9000 1_656 no
H5 O1 2.5500 1_556 no
H5 C5 3.0500 3_668 no
H6 C7 2.7300 . no
H6 H7B 2.2600 . no
H6 Cl1 2.6900 1_556 no
H7A C6 3.0900 . no
H7A H9 2.3900 . no
H7A O2 2.5600 3_667 no
H7B H6 2.2600 . no
H7B Cl1 3.0800 1_556 no
H7B C6 2.8000 . no
H7B H13 2.5200 . no
H9 H7A 2.3900 . no
H10 Cl1 3.1400 3_566 no
H12 H14C 2.3600 4_565 no
H12 H14A 2.3500 . no
H12 C14 3.0300 4_565 no
H13 H7B 2.5200 . no
H14A O2 2.7200 4_464 no
H14A H12 2.3500 . no
H14C H4 2.5300 1_454 no
H14C H12 2.3600 4_564 no

loop_
_geom_hbond_atom_site_label_D
_geom_hbond_atom_site_label_H
_geom_hbond_atom_site_label_A
_geom_hbond_site_symmetry_A
_geom_hbond_distance_DH
_geom_hbond_distance_HA
_geom_hbond_distance_DA
_geom_hbond_angle_DHA
_geom_hbond_publ_flag
N1 H1N Cl1 . 0.87(2) 2.26(2) 3.1220(10) 175(2) yes
N1 H2N Cl1 4_565 0.94(2) 2.11(2) 3.040(2) 169(2) yes
C2 H2 Cl1 . 0.93 2.77 3.5170(10) 139 yes
C5 H5 O1 1_556 0.93 2.55 3.451(2) 164 yes
C6 H6 Cl1 1_556 0.93 2.69 3.608(2) 167 yes
C7 H7A O2 3_667 0.97 2.56 3.393(2) 144 yes

loop_
_geom_torsion_atom_site_label_1
_geom_torsion_atom_site_label_2
_geom_torsion_atom_site_label_3
_geom_torsion_atom_site_label_4
_geom_torsion
_geom_torsion_publ_flag
C7 N1 C1 C2 140.58(14) no
C7 N1 C1 C6 -42.5(2) no
C1 N1 C7 C8 -174.06(13) no
O1 N2 C3 C2 0.8(2) no
O1 N2 C3 C4 -179.97(17) no
O2 N2 C3 C2 -178.65(16) no
O2 N2 C3 C4 0.6(2) no
C2 C1 C6 C5 -0.5(2) no
N1 C1 C2 C3 177.31(13) no
N1 C1 C6 C5 -177.32(15) no
C6 C1 C2 C3 0.4(2) no
C1 C2 C3 C4 0.6(2) no
C1 C2 C3 N2 179.76(13) no
N2 C3 C4 C5 179.37(16) no
C2 C3 C4 C5 -1.5(3) no
C3 C4 C5 C6 1.3(3) no
C4 C5 C6 C1 -0.4(3) no
N1 C7 C8 C13 -81.38(19) no
N1 C7 C8 C9 99.82(19) no
C7 C8 C9 C10 177.41(16) no
C13 C8 C9 C10 -1.4(3) no
C7 C8 C13 C12 -178.34(17) no
C9 C8 C13 C12 0.5(3) no
C8 C9 C10 C11 0.5(3) no
C9 C10 C11 C14 -178.80(17) no
C9 C10 C11 C12 1.3(3) no
C14 C11 C12 C13 177.86(18) no
C10 C11 C12 C13 -2.3(3) no
C11 C12 C13 C8 1.4(3) no
